data_7017276
loop_
_publ_author_name
'Aaker\"oy, Christer B'
'Sinha, Abhijeet S.'
'Chopade, Prashant D.'
'Desper, John'

_publ_section_title
;
 Halogen bonding or close packing? Examining the structural landscape in a
 series of Cu(ii)-acac complexes.
;
_journal_issue 45
_journal_name_full 'Dalton transactions (Cambridge, England : 2003)'
_journal_page_first 12160
_journal_page_last 12168
_journal_paper_doi 10.1039/c1dt10911a
_journal_volume 40
_journal_year 2011
_chemical_formula_moiety 'C12 H14 O2'
_chemical_formula_sum 'C12 H14 O2'
_chemical_formula_weight 190.23
_chemical_name_systematic
;
AS-15 2-(4-tolyl)-2,4-pentanedione
;
_space_group_IT_number 11
_symmetry_cell_setting monoclinic
_symmetry_space_group_name_Hall '-P 2yb'
_symmetry_space_group_name_H-M 'P 1 21/m 1'
_atom_sites_solution_hydrogens geom
_atom_sites_solution_primary direct
_atom_sites_solution_secondary difmap
_audit_creation_method SHELXL-97
_cell_angle_alpha 90.00
_cell_angle_beta 108.875(4)
_cell_angle_gamma 90.00
_cell_formula_units_Z 2
_cell_length_a 7.5220(8)
_cell_length_b 6.6202(7)
_cell_length_c 11.1582(12)
_cell_measurement_reflns_used 2944
_cell_measurement_temperature 120(2)
_cell_measurement_theta_max 32.49
_cell_measurement_theta_min 3.08
_cell_volume 525.77(10)
_computing_cell_refinement 'Bruker SAINT'
_computing_data_collection 'Bruker APEX2'
_computing_data_reduction 'Bruker SAINT'
_computing_molecular_graphics 'Bruker SHELXTL'
_computing_publication_material 'Bruker SHELXTL'
_computing_structure_refinement 'SHELXL-97 (Sheldrick, 2008)'
_computing_structure_solution 'SHELXS-97 (Sheldrick, 2008)'
_diffrn_ambient_temperature 120(2)
_diffrn_measured_fraction_theta_full 0.986
_diffrn_measured_fraction_theta_max 0.986
_diffrn_measurement_device_type 'Bruker APEX-II CCD'
_diffrn_measurement_method '\f and \w scans'
_diffrn_radiation_monochromator graphite
_diffrn_radiation_source 'fine-focus sealed tube'
_diffrn_radiation_type MoK\a
_diffrn_radiation_wavelength 0.71073
_diffrn_reflns_av_R_equivalents 0.0470
_diffrn_reflns_av_sigmaI/netI 0.0421
_diffrn_reflns_limit_h_max 9
_diffrn_reflns_limit_h_min -11
_diffrn_reflns_limit_k_max 10
_diffrn_reflns_limit_k_min -8
_diffrn_reflns_limit_l_max 16
_diffrn_reflns_limit_l_min -15
_diffrn_reflns_number 7020
_diffrn_reflns_theta_full 32.56
_diffrn_reflns_theta_max 32.56
_diffrn_reflns_theta_min 1.93
_exptl_absorpt_coefficient_mu 0.081
_exptl_absorpt_correction_T_max 0.9904
_exptl_absorpt_correction_T_min 0.9747
_exptl_absorpt_correction_type multi-scan
_exptl_absorpt_process_details SADABS
_exptl_crystal_colour colourless
_exptl_crystal_density_diffrn 1.202
_exptl_crystal_density_method 'not measured'
_exptl_crystal_description plate
_exptl_crystal_F_000 204
_exptl_crystal_size_max 0.32
_exptl_crystal_size_mid 0.28
_exptl_crystal_size_min 0.12
_refine_diff_density_max 0.350
_refine_diff_density_min -0.490
_refine_diff_density_rms 0.054
_refine_ls_extinction_method none
_refine_ls_goodness_of_fit_ref 1.377
_refine_ls_hydrogen_treatment mixed
_refine_ls_matrix_type full
_refine_ls_number_parameters 84
_refine_ls_number_reflns 2027
_refine_ls_number_restraints 0
_refine_ls_restrained_S_all 1.377
_refine_ls_R_factor_all 0.0668
_refine_ls_R_factor_gt 0.0551
_refine_ls_shift/su_max 0.000
_refine_ls_shift/su_mean 0.000
_refine_ls_structure_factor_coef Fsqd
_refine_ls_weighting_details 'calc w=1/[\s^2^(Fo^2^)+(0.1000P)^2^+0.0000P] where P=(Fo^2^+2Fc^2^)/3'
_refine_ls_weighting_scheme calc
_refine_ls_wR_factor_gt 0.1829
_refine_ls_wR_factor_ref 0.1972
_reflns_number_gt 1603
_reflns_number_total 2027
_reflns_threshold_expression >2sigma(I)
_cod_data_source_file c1dt10911a.txt
_cod_data_source_block 2
_cod_depositor_comments
;
The following automatic conversions were performed:

'_symmetry_cell_setting' value 'Monoclinic' changed to 'monoclinic'
according to /home/saulius/struct/CIF-dictionaries/cif_core.dic
dictionary named 'cif_core.dic' version 2.4.1 from 2010-06-29.

Automatic conversion script
Id: cif_fix_values 1715 2011-07-08 13:25:40Z adriana 
;
_cod_original_sg_symbol_H-M P2(1)/m
_cod_database_code 7017276

loop_
_symmetry_equiv_pos_as_xyz
'x, y, z'
'-x, y+1/2, -z'
'-x, -y, -z'
'x, -y-1/2, z'

loop_
_atom_site_label
_atom_site_type_symbol
_atom_site_fract_x
_atom_site_fract_y
_atom_site_fract_z
_atom_site_U_iso_or_equiv
_atom_site_adp_type
_atom_site_occupancy
_atom_site_symmetry_multiplicity
_atom_site_calc_flag
_atom_site_refinement_flags
C11 C -0.2761(2) 0.2500 0.26429(16) 0.0395(4) Uani 1 2 d S
H11A H -0.3850 0.1731 0.2689 0.059 Uiso 0.50 1 calc PR
H11B H -0.2268 0.1876 0.2019 0.059 Uiso 0.50 1 calc PR
H11C H -0.3142 0.3893 0.2389 0.059 Uiso 0.50 1 calc PR
C12 C -0.12755(18) 0.2500 0.39085(14) 0.0298(3) Uani 1 2 d S
O12 O -0.18571(15) 0.2500 0.48786(11) 0.0369(3) Uani 1 2 d S
H12 H -0.044(3) 0.2500 0.5759(18) 0.044 Uiso 1 2 d S
C13 C 0.06616(17) 0.2500 0.40524(12) 0.0236(3) Uani 1 2 d S
C14 C 0.19625(18) 0.2500 0.52809(12) 0.0247(3) Uani 1 2 d S
O14 O 0.14181(15) 0.2500 0.62737(9) 0.0331(3) Uani 1 2 d S
C15 C 0.4040(2) 0.2500 0.55498(14) 0.0329(3) Uani 1 2 d S
H15A H 0.4331 0.1947 0.4820 0.049 Uiso 0.50 1 calc PR
H15B H 0.4638 0.1666 0.6298 0.049 Uiso 0.50 1 calc PR
H15C H 0.4515 0.3886 0.5709 0.049 Uiso 0.50 1 calc PR
C21 C 0.12929(17) 0.2500 0.29106(11) 0.0234(3) Uani 1 2 d S
C22 C 0.15964(19) 0.07116(15) 0.23592(11) 0.0392(3) Uani 1 1 d .
H22 H 0.1433 -0.0541 0.2726 0.047 Uiso 1 1 calc R
C23 C 0.2136(2) 0.07191(16) 0.12777(11) 0.0428(3) Uani 1 1 d .
H23 H 0.2321 -0.0530 0.0916 0.051 Uiso 1 1 calc R
C24 C 0.2409(2) 0.2500 0.07185(12) 0.0301(3) Uani 1 2 d S
C27 C 0.3019(3) 0.2500 -0.04453(15) 0.0446(4) Uani 1 2 d S
H27A H 0.3165 0.3896 -0.0691 0.067 Uiso 0.50 1 calc PR
H27B H 0.2068 0.1816 -0.1141 0.067 Uiso 0.50 1 calc PR
H27C H 0.4221 0.1789 -0.0259 0.067 Uiso 0.50 1 calc PR

loop_
_atom_site_aniso_label
_atom_site_aniso_U_11
_atom_site_aniso_U_22
_atom_site_aniso_U_33
_atom_site_aniso_U_23
_atom_site_aniso_U_13
_atom_site_aniso_U_12
C11 0.0242(6) 0.0388(8) 0.0511(9) 0.000 0.0059(6) 0.000
C12 0.0261(6) 0.0201(6) 0.0449(8) 0.000 0.0138(5) 0.000
O12 0.0336(6) 0.0344(6) 0.0517(7) 0.000 0.0263(5) 0.000
C13 0.0240(6) 0.0198(5) 0.0289(6) 0.000 0.0112(5) 0.000
C14 0.0297(6) 0.0197(5) 0.0264(6) 0.000 0.0114(5) 0.000
O14 0.0433(6) 0.0318(5) 0.0298(5) 0.000 0.0196(4) 0.000
C15 0.0281(6) 0.0377(7) 0.0315(6) 0.000 0.0078(5) 0.000
C21 0.0221(5) 0.0231(5) 0.0240(5) 0.000 0.0062(4) 0.000
C22 0.0635(7) 0.0218(5) 0.0423(6) -0.0009(4) 0.0309(5) -0.0025(4)
C23 0.0702(8) 0.0262(5) 0.0423(6) -0.0063(4) 0.0324(6) -0.0036(5)
C24 0.0343(7) 0.0328(7) 0.0220(6) 0.000 0.0076(5) 0.000
C27 0.0653(11) 0.0444(9) 0.0299(7) 0.000 0.0236(7) 0.000

loop_
_atom_type_symbol
_atom_type_description
_atom_type_scat_dispersion_real
_atom_type_scat_dispersion_imag
_atom_type_scat_source
C C 0.0033 0.0016 'International Tables Vol C Tables 4.2.6.8 and 6.1.1.4'
H H 0.0000 0.0000 'International Tables Vol C Tables 4.2.6.8 and 6.1.1.4'
O O 0.0106 0.0060 'International Tables Vol C Tables 4.2.6.8 and 6.1.1.4'

loop_
_geom_angle_atom_site_label_1
_geom_angle_atom_site_label_2
_geom_angle_atom_site_label_3
_geom_angle
_geom_angle_site_symmetry_1
_geom_angle_site_symmetry_3
C12 C11 H11A 109.5 . .
C12 C11 H11B 109.5 . .
H11A C11 H11B 109.5 . .
C12 C11 H11C 109.5 . .
H11A C11 H11C 109.5 . .
H11B C11 H11C 109.5 . .
O12 C12 C13 121.39(13) . .
O12 C12 C11 116.13(12) . .
C13 C12 C11 122.48(13) . .
C12 O12 H12 103.7(9) . .
C14 C13 C12 118.59(12) . .
C14 C13 C21 121.24(11) . .
C12 C13 C21 120.17(11) . .
O14 C14 C13 121.36(11) . .
O14 C14 C15 115.26(11) . .
C13 C14 C15 123.38(11) . .
C14 O14 H12 102.1(8) . .
C14 C15 H15A 109.5 . .
C14 C15 H15B 109.5 . .
H15A C15 H15B 109.5 . .
C14 C15 H15C 109.5 . .
H15A C15 H15C 109.5 . .
H15B C15 H15C 109.5 . .
C22 C21 C22 117.23(12) . 4_565
C22 C21 C13 121.38(6) . .
C22 C21 C13 121.38(6) 4_565 .
C21 C22 C23 121.17(9) . .
C21 C22 H22 119.4 . .
C23 C22 H22 119.4 . .
C24 C23 C22 121.51(9) . .
C24 C23 H23 119.2 . .
C22 C23 H23 119.2 . .
C23 C24 C23 117.38(12) 4_565 .
C23 C24 C27 121.31(6) 4_565 .
C23 C24 C27 121.31(6) . .
C24 C27 H27A 109.5 . .
C24 C27 H27B 109.5 . .
H27A C27 H27B 109.5 . .
C24 C27 H27C 109.5 . .
H27A C27 H27C 109.5 . .
H27B C27 H27C 109.5 . .

loop_
_geom_bond_atom_site_label_1
_geom_bond_atom_site_label_2
_geom_bond_distance
_geom_bond_site_symmetry_2
C11 C12 1.491(2) .
C11 H11A 0.9800 .
C11 H11B 0.9800 .
C11 H11C 0.9800 .
C12 O12 1.2921(16) .
C12 C13 1.4134(18) .
O12 H12 1.19(2) .
C13 C14 1.4031(19) .
C13 C21 1.4967(16) .
C14 O14 1.2994(15) .
C14 C15 1.4930(19) .
O14 H12 1.33(2) .
C15 H15A 0.9800 .
C15 H15B 0.9800 .
C15 H15C 0.9800 .
C21 C22 1.3868(12) .
C21 C22 1.3868(12) 4_565
C22 C23 1.3921(14) .
C22 H22 0.9500 .
C23 C24 1.3799(13) .
C23 H23 0.9500 .
C24 C23 1.3799(13) 4_565
C24 C27 1.5109(19) .
C27 H27A 0.9800 .
C27 H27B 0.9800 .
C27 H27C 0.9800 .

loop_
_geom_hbond_atom_site_label_D
_geom_hbond_atom_site_label_H
_geom_hbond_atom_site_label_A
_geom_hbond_distance_DH
_geom_hbond_distance_HA
_geom_hbond_distance_DA
_geom_hbond_angle_DHA
O12 H12 O14 1.19(2) 1.33(2) 2.4518(15) 152.9(17)

loop_
_geom_torsion_atom_site_label_1
_geom_torsion_atom_site_label_2
_geom_torsion_atom_site_label_3
_geom_torsion_atom_site_label_4
_geom_torsion
_geom_torsion_site_symmetry_1
_geom_torsion_site_symmetry_4
O12 C12 C13 C14 0.0 . .
C11 C12 C13 C14 180.0 . .
O12 C12 C13 C21 180.0 . .
C11 C12 C13 C21 0.0 . .
C12 C13 C14 O14 0.0 . .
C21 C13 C14 O14 180.0 . .
C12 C13 C14 C15 180.0 . .
C21 C13 C14 C15 0.0 . .
C14 C13 C21 C22 90.04(11) . .
C12 C13 C21 C22 -89.96(11) . .
C14 C13 C21 C22 -90.04(11) . 4_565
C12 C13 C21 C22 89.96(11) . 4_565
C22 C21 C22 C23 -1.6(2) 4_565 .
C13 C21 C22 C23 178.30(11) . .
C21 C22 C23 C24 0.7(2) . .
C22 C23 C24 C23 0.4(3) . 4_565
C22 C23 C24 C27 179.18(12) . .
